data_2227595
loop_
_publ_author_name
'Zhao, Li'
'Ng, Seik Weng'

_publ_section_title
;
 1-(4-{[(<i>E</i>)-5-Chloro-2-hydroxybenzylidene]amino}phenyl)ethanone
 oxime
;
_journal_coeditor_code HG2704
_journal_issue 10
_journal_name_full 'Acta Crystallographica Section E'
_journal_page_first o2474
_journal_paper_doi 10.1107/S1600536810034586
_journal_volume 66
_journal_year 2010
_chemical_formula_iupac 'C15 H13 Cl N2 O2'
_chemical_formula_moiety 'C15 H13 Cl N2 O2'
_chemical_formula_sum 'C15 H13 Cl N2 O2'
_chemical_formula_weight 288.72
_chemical_name_common
;
(<i>E</i>)-4-[(1-Hydroxyimino)ethyl]-<i>N</i>-(4'-methylbenzylidene)aniline
;
_chemical_name_systematic
;
1-(4-{[(<i>E</i>)-5-Chloro-2-hydroxybenzylidene]amino}phenyl)ethanone oxime
;
_space_group_IT_number 14
_symmetry_cell_setting monoclinic
_symmetry_space_group_name_Hall '-P 2ybc'
_symmetry_space_group_name_H-M 'P 1 21/c 1'
_atom_sites_solution_hydrogens geom
_atom_sites_solution_primary direct
_atom_sites_solution_secondary difmap
_cell_angle_alpha 90.00
_cell_angle_beta 95.2440(10)
_cell_angle_gamma 90.00
_cell_formula_units_Z 4
_cell_length_a 15.356(2)
_cell_length_b 14.035(2)
_cell_length_c 6.1124(6)
_cell_measurement_reflns_used 1371
_cell_measurement_temperature 293(2)
_cell_measurement_theta_max 24.9
_cell_measurement_theta_min 2.7
_cell_volume 1311.8(3)
_computing_cell_refinement 'SAINT (Bruker, 2001)'
_computing_data_collection 'SMART (Bruker, 2001)'
_computing_data_reduction 'SAINT (Bruker, 2001)'
_computing_molecular_graphics 'X-SEED (Barbour, 2001)'
_computing_publication_material 'publCIF (Westrip, 2010)'
_computing_structure_refinement 'SHELXL97 (Sheldrick, 2008)'
_computing_structure_solution 'SHELXS97 (Sheldrick, 2008)'
_diffrn_ambient_temperature 293(2)
_diffrn_measured_fraction_theta_full 0.992
_diffrn_measured_fraction_theta_max 0.992
_diffrn_measurement_device_type 'Bruker SMART APEX'
_diffrn_measurement_method '\f and \w scans'
_diffrn_radiation_monochromator graphite
_diffrn_radiation_source 'fine-focus sealed tube'
_diffrn_radiation_type MoK\a
_diffrn_radiation_wavelength 0.71073
_diffrn_reflns_av_R_equivalents 0.0922
_diffrn_reflns_av_sigmaI/netI 0.1177
_diffrn_reflns_limit_h_max 19
_diffrn_reflns_limit_h_min -19
_diffrn_reflns_limit_k_max 18
_diffrn_reflns_limit_k_min -18
_diffrn_reflns_limit_l_max 7
_diffrn_reflns_limit_l_min -2
_diffrn_reflns_number 3689
_diffrn_reflns_theta_full 27.50
_diffrn_reflns_theta_max 27.50
_diffrn_reflns_theta_min 1.97
_diffrn_standards_decay_% 0
_diffrn_standards_interval_count 0
_diffrn_standards_interval_time 0
_diffrn_standards_number 0
_exptl_absorpt_coefficient_mu 0.294
_exptl_absorpt_correction_T_max 0.9855
_exptl_absorpt_correction_T_min 0.8916
_exptl_absorpt_correction_type multi-scan
_exptl_absorpt_process_details '(SADABS; Sheldrick, 1996)'
_exptl_crystal_colour Yellow
_exptl_crystal_density_diffrn 1.462
_exptl_crystal_density_method 'not measured'
_exptl_crystal_description needle-like
_exptl_crystal_F_000 600
_exptl_crystal_size_max 0.40
_exptl_crystal_size_mid 0.10
_exptl_crystal_size_min 0.05
_refine_diff_density_max 0.410
_refine_diff_density_min -0.336
_refine_ls_extinction_method none
_refine_ls_goodness_of_fit_ref 1.022
_refine_ls_hydrogen_treatment mixed
_refine_ls_matrix_type full
_refine_ls_number_parameters 192
_refine_ls_number_reflns 2970
_refine_ls_number_restraints 2
_refine_ls_restrained_S_all 1.022
_refine_ls_R_factor_all 0.1486
_refine_ls_R_factor_gt 0.0757
_refine_ls_shift/su_max 0.001
_refine_ls_shift/su_mean 0.001
_refine_ls_structure_factor_coef Fsqd
_refine_ls_weighting_details 'calc w=1/[\s^2^(Fo^2^)+(0.1159P)^2^] where P=(Fo^2^+2Fc^2^)/3'
_refine_ls_weighting_scheme calc
_refine_ls_wR_factor_gt 0.2004
_refine_ls_wR_factor_ref 0.2390
_reflns_number_gt 1552
_reflns_number_total 2971
_reflns_threshold_expression I>2\s(I)
_cod_data_source_file hg2704.cif
_cod_data_source_block I
_cod_original_cell_volume 1311.8(2)
_cod_original_sg_symbol_H-M 'P 21/c'
_cod_database_code 2227595
_cod_database_fobs_code 2227595

loop_
_symmetry_equiv_pos_as_xyz
'x, y, z'
'-x, y+1/2, -z+1/2'
'-x, -y, -z'
'x, -y-1/2, z-1/2'

loop_
_atom_site_type_symbol
_atom_site_label
_atom_site_fract_x
_atom_site_fract_y
_atom_site_fract_z
_atom_site_U_iso_or_equiv
_atom_site_adp_type
_atom_site_calc_flag
_atom_site_refinement_flags
_atom_site_occupancy
_atom_site_disorder_assembly
_atom_site_disorder_group
Cl Cl1 0.26367(8) 0.34104(10) 0.2064(3) 0.0716(5) Uani d . 1 . .
N N1 0.6685(2) 0.3635(2) 0.1036(6) 0.0378(9) Uani d . 1 . .
O O1 0.5752(2) 0.4086(3) -0.2569(6) 0.0543(9) Uani d D 1 . .
N N2 0.9958(2) 0.4344(2) 0.8002(6) 0.0444(10) Uani d . 1 . .
O O2 1.0777(2) 0.4341(2) 0.9205(7) 0.0565(10) Uani d D 1 . .
C C1 0.5046(3) 0.3912(3) -0.1470(8) 0.0395(11) Uani d . 1 . .
C C2 0.4222(3) 0.4095(3) -0.2484(8) 0.0454(11) Uani d . 1 . .
H H2A 0.4164 0.4333 -0.3910 0.054 Uiso calc R 1 . .
C C3 0.3485(3) 0.3930(3) -0.1418(9) 0.0481(12) Uani d . 1 . .
H H3 0.2933 0.4051 -0.2124 0.058 Uiso calc R 1 . .
C C4 0.3566(3) 0.3589(3) 0.0678(9) 0.0421(11) Uani d . 1 . .
C C5 0.4378(3) 0.3407(3) 0.1758(8) 0.0407(10) Uani d . 1 . .
H H5 0.4424 0.3178 0.3192 0.049 Uiso calc R 1 . .
C C6 0.5131(3) 0.3569(3) 0.0687(7) 0.0353(10) Uani d . 1 . .
C C7 0.5974(3) 0.3471(3) 0.1921(7) 0.0359(10) Uani d . 1 . .
H H7 0.6002 0.3285 0.3386 0.043 Uiso calc R 1 . .
C C8 0.7485(2) 0.3677(3) 0.2391(7) 0.0350(10) Uani d . 1 . .
C C9 0.8234(3) 0.3372(3) 0.1531(7) 0.0359(10) Uani d . 1 . .
H H9 0.8206 0.3124 0.0116 0.043 Uiso calc R 1 . .
C C10 0.9030(3) 0.3438(3) 0.2787(8) 0.0368(10) Uani d . 1 . .
H H10 0.9531 0.3219 0.2201 0.044 Uiso calc R 1 . .
C C11 0.9104(2) 0.3813(3) 0.4848(7) 0.0327(10) Uani d . 1 . .
C C12 0.8338(2) 0.4151(3) 0.5670(7) 0.0368(10) Uani d . 1 . .
H H12 0.8368 0.4427 0.7058 0.044 Uiso calc R 1 . .
C C13 0.7546(3) 0.4079(3) 0.4454(7) 0.0374(10) Uani d . 1 . .
H H13 0.7044 0.4304 0.5027 0.045 Uiso calc R 1 . .
C C14 0.9956(3) 0.3880(3) 0.6196(8) 0.0363(10) Uani d . 1 . .
C C15 1.0748(3) 0.3417(3) 0.5426(9) 0.0524(13) Uani d . 1 . .
H H15A 1.1216 0.3436 0.6580 0.079 Uiso calc R 1 . .
H H15B 1.0921 0.3752 0.4165 0.079 Uiso calc R 1 . .
H H15C 1.0616 0.2767 0.5037 0.079 Uiso calc R 1 . .
H H1 0.619(3) 0.395(4) -0.166(8) 0.10(2) Uiso d D 1 . .
H H2 1.076(4) 0.471(4) 1.031(8) 0.12(3) Uiso d D 1 . .

loop_
_atom_site_aniso_label
_atom_site_aniso_U_11
_atom_site_aniso_U_22
_atom_site_aniso_U_33
_atom_site_aniso_U_12
_atom_site_aniso_U_13
_atom_site_aniso_U_23
Cl1 0.0347(6) 0.0879(10) 0.0928(13) 0.0041(6) 0.0083(7) 0.0070(9)
N1 0.0316(19) 0.0419(19) 0.039(2) 0.0017(14) -0.0015(17) -0.0003(16)
O1 0.048(2) 0.075(2) 0.040(2) 0.0013(17) 0.0039(18) 0.0068(18)
N2 0.0351(19) 0.050(2) 0.045(3) -0.0027(16) -0.0121(18) 0.0007(19)
O2 0.0406(17) 0.061(2) 0.064(3) 0.0004(15) -0.0211(17) -0.004(2)
C1 0.037(2) 0.038(2) 0.041(3) 0.0029(18) -0.005(2) -0.003(2)
C2 0.050(3) 0.041(2) 0.043(3) 0.006(2) -0.014(2) -0.001(2)
C3 0.037(2) 0.045(3) 0.059(4) 0.0054(19) -0.011(2) -0.005(2)
C4 0.033(2) 0.039(2) 0.053(3) 0.0005(17) -0.001(2) -0.005(2)
C5 0.040(2) 0.037(2) 0.044(3) 0.0021(18) -0.004(2) -0.002(2)
C6 0.032(2) 0.036(2) 0.037(3) -0.0014(17) -0.0029(19) -0.0036(19)
C7 0.039(2) 0.034(2) 0.033(2) 0.0015(17) -0.004(2) -0.0011(19)
C8 0.032(2) 0.035(2) 0.037(3) -0.0023(16) -0.0002(19) 0.0018(19)
C9 0.039(2) 0.038(2) 0.030(2) -0.0001(17) 0.0020(19) -0.0032(18)
C10 0.030(2) 0.039(2) 0.042(3) 0.0003(17) 0.005(2) -0.002(2)
C11 0.028(2) 0.030(2) 0.040(3) -0.0040(15) 0.0033(19) 0.0008(18)
C12 0.037(2) 0.043(2) 0.030(2) -0.0021(18) -0.0006(19) -0.0060(19)
C13 0.029(2) 0.046(2) 0.037(3) 0.0025(17) 0.0045(19) -0.003(2)
C14 0.032(2) 0.033(2) 0.042(3) -0.0031(17) -0.002(2) 0.005(2)
C15 0.031(2) 0.066(3) 0.060(3) 0.003(2) 0.005(2) -0.005(3)

loop_
_atom_type_symbol
_atom_type_description
_atom_type_scat_dispersion_real
_atom_type_scat_dispersion_imag
_atom_type_scat_source
C C 0.0033 0.0016 'International Tables Vol C Tables 4.2.6.8 and 6.1.1.4'
H H 0.0000 0.0000 'International Tables Vol C Tables 4.2.6.8 and 6.1.1.4'
O O 0.0106 0.0060 'International Tables Vol C Tables 4.2.6.8 and 6.1.1.4'
N N 0.0061 0.0033 'International Tables Vol C Tables 4.2.6.8 and 6.1.1.4'
Cl Cl 0.1484 0.1585 'International Tables Vol C Tables 4.2.6.8 and 6.1.1.4'

loop_
_geom_angle_atom_site_label_1
_geom_angle_atom_site_label_2
_geom_angle_atom_site_label_3
_geom_angle_site_symmetry_1
_geom_angle_site_symmetry_3
_geom_angle
_geom_angle_publ_flag
C7 N1 C8 . . 119.1(4) ?
C1 O1 H1 . . 104(4) ?
C14 N2 O2 . . 112.6(4) ?
N2 O2 H2 . . 109(5) ?
O1 C1 C2 . . 119.2(4) ?
O1 C1 C6 . . 121.5(4) ?
C2 C1 C6 . . 119.3(4) ?
C3 C2 C1 . . 121.1(5) ?
C3 C2 H2A . . 119.5 ?
C1 C2 H2A . . 119.5 ?
C4 C3 C2 . . 119.7(4) ?
C4 C3 H3 . . 120.2 ?
C2 C3 H3 . . 120.2 ?
C3 C4 C5 . . 121.1(4) ?
C3 C4 Cl1 . . 119.9(4) ?
C5 C4 Cl1 . . 119.0(4) ?
C4 C5 C6 . . 119.7(5) ?
C4 C5 H5 . . 120.1 ?
C6 C5 H5 . . 120.1 ?
C1 C6 C5 . . 119.2(4) ?
C1 C6 C7 . . 121.8(4) ?
C5 C6 C7 . . 118.7(4) ?
N1 C7 C6 . . 121.3(4) ?
N1 C7 H7 . . 119.4 ?
C6 C7 H7 . . 119.4 ?
C13 C8 C9 . . 119.2(4) ?
C13 C8 N1 . . 122.3(4) ?
C9 C8 N1 . . 118.3(4) ?
C8 C9 C10 . . 119.6(4) ?
C8 C9 H9 . . 120.2 ?
C10 C9 H9 . . 120.2 ?
C11 C10 C9 . . 122.2(4) ?
C11 C10 H10 . . 118.9 ?
C9 C10 H10 . . 118.9 ?
C10 C11 C12 . . 117.4(4) ?
C10 C11 C14 . . 122.2(4) ?
C12 C11 C14 . . 120.4(4) ?
C13 C12 C11 . . 120.9(4) ?
C13 C12 H12 . . 119.6 ?
C11 C12 H12 . . 119.6 ?
C12 C13 C8 . . 120.6(4) ?
C12 C13 H13 . . 119.7 ?
C8 C13 H13 . . 119.7 ?
N2 C14 C11 . . 116.3(4) ?
N2 C14 C15 . . 123.7(4) ?
C11 C14 C15 . . 120.0(4) ?
C14 C15 H15A . . 109.5 ?
C14 C15 H15B . . 109.5 ?
H15A C15 H15B . . 109.5 ?
C14 C15 H15C . . 109.5 ?
H15A C15 H15C . . 109.5 ?
H15B C15 H15C . . 109.5 ?

loop_
_geom_bond_atom_site_label_1
_geom_bond_atom_site_label_2
_geom_bond_site_symmetry_2
_geom_bond_distance
_geom_bond_publ_flag
Cl1 C4 . 1.743(5) ?
N1 C7 . 1.282(5) ?
N1 C8 . 1.419(5) ?
O1 C1 . 1.348(5) ?
O1 H1 . 0.85(5) ?
N2 C14 . 1.281(6) ?
N2 O2 . 1.398(4) ?
O2 H2 . 0.86(5) ?
C1 C2 . 1.382(6) ?
C1 C6 . 1.398(6) ?
C2 C3 . 1.376(6) ?
C2 H2A . 0.9300 ?
C3 C4 . 1.363(7) ?
C3 H3 . 0.9300 ?
C4 C5 . 1.379(6) ?
C5 C6 . 1.400(6) ?
C5 H5 . 0.9300 ?
C6 C7 . 1.444(6) ?
C7 H7 . 0.9300 ?
C8 C13 . 1.376(6) ?
C8 C9 . 1.375(5) ?
C9 C10 . 1.387(6) ?
C9 H9 . 0.9300 ?
C10 C11 . 1.360(6) ?
C10 H10 . 0.9300 ?
C11 C12 . 1.403(5) ?
C11 C14 . 1.484(5) ?
C12 C13 . 1.370(5) ?
C12 H12 . 0.9300 ?
C13 H13 . 0.9300 ?
C14 C15 . 1.492(6) ?
C15 H15A . 0.9600 ?
C15 H15B . 0.9600 ?
C15 H15C . 0.9600 ?

loop_
_geom_hbond_atom_site_label_D
_geom_hbond_atom_site_label_H
_geom_hbond_atom_site_label_A
_geom_hbond_site_symmetry_A
_geom_hbond_distance_DH
_geom_hbond_distance_HA
_geom_hbond_distance_DA
_geom_hbond_angle_DHA
_geom_hbond_publ_flag
O1 H1 N1 . 0.85(5) 1.81(3) 2.594(5) 153(6) yes
O2 H2 N2 3_767 0.86(5) 2.06(4) 2.819(5) 147(6) yes

loop_
_geom_torsion_atom_site_label_1
_geom_torsion_atom_site_label_2
_geom_torsion_atom_site_label_3
_geom_torsion_atom_site_label_4
_geom_torsion_site_symmetry_1
_geom_torsion_site_symmetry_2
_geom_torsion_site_symmetry_3
_geom_torsion_site_symmetry_4
_geom_torsion
_geom_torsion_publ_flag
O1 C1 C2 C3 . . . . -179.8(4) ?
C6 C1 C2 C3 . . . . -1.0(6) ?
C1 C2 C3 C4 . . . . 0.5(6) ?
C2 C3 C4 C5 . . . . 0.2(7) ?
C2 C3 C4 Cl1 . . . . 178.2(3) ?
C3 C4 C5 C6 . . . . -0.4(6) ?
Cl1 C4 C5 C6 . . . . -178.4(3) ?
O1 C1 C6 C5 . . . . 179.6(4) ?
C2 C1 C6 C5 . . . . 0.8(6) ?
O1 C1 C6 C7 . . . . 6.1(6) ?
C2 C1 C6 C7 . . . . -172.6(4) ?
C4 C5 C6 C1 . . . . -0.1(6) ?
C4 C5 C6 C7 . . . . 173.6(4) ?
C8 N1 C7 C6 . . . . 170.1(3) ?
C1 C6 C7 N1 . . . . -4.7(6) ?
C5 C6 C7 N1 . . . . -178.2(3) ?
C7 N1 C8 C13 . . . . -37.9(6) ?
C7 N1 C8 C9 . . . . 147.4(4) ?
C13 C8 C9 C10 . . . . 2.7(6) ?
N1 C8 C9 C10 . . . . 177.6(4) ?
C8 C9 C10 C11 . . . . -1.2(6) ?
C9 C10 C11 C12 . . . . -1.0(6) ?
C9 C10 C11 C14 . . . . 179.8(4) ?
C10 C11 C12 C13 . . . . 1.7(6) ?
C14 C11 C12 C13 . . . . -179.0(4) ?
C11 C12 C13 C8 . . . . -0.3(7) ?
C9 C8 C13 C12 . . . . -1.9(6) ?
N1 C8 C13 C12 . . . . -176.6(4) ?
O2 N2 C14 C11 . . . . 177.7(3) ?
O2 N2 C14 C15 . . . . -1.9(6) ?
C10 C11 C14 N2 . . . . 172.3(4) ?
C12 C11 C14 N2 . . . . -7.0(6) ?
C10 C11 C14 C15 . . . . -8.1(6) ?
C12 C11 C14 C15 . . . . 172.7(4) ?

loop_
_cod_related_entry_id
_cod_related_entry_database
_cod_related_entry_code
1 ChemSpider 24745892
